data_7131957
loop_
_publ_author_name
'Mandal, Dipendu'
'Qu, Zheng-wang'
'Grimme, Stefan'
'Stephan, Douglas W.'

_publ_section_title
;
 Electron-deficient cyclopropenium cations as Lewis acids in FLP chemistry
;
_journal_name_full 'Chemical Communications'
_journal_paper_doi 10.1039/D3CC02684A
_journal_year 2023
_chemical_formula_moiety 'C30 H22 O'
_chemical_formula_sum 'C30 H22 O'
_chemical_formula_weight 398.47
_space_group_crystal_system monoclinic
_space_group_IT_number 14
_space_group_name_Hall '-P 2yn'
_space_group_name_H-M_alt 'P 1 21/n 1'
_atom_sites_solution_hydrogens geom
_audit_creation_date 2023-04-25
_audit_creation_method
;
Olex2 1.5
(compiled 2023.03.06 svn.rbb2c1857 for OlexSys, GUI svn.r6748)
;
_audit_update_record
;
2023-04-25 deposited with the CCDC.	2023-08-01 downloaded from the CCDC.
;
_cell_angle_alpha 90
_cell_angle_beta 111.71
_cell_angle_gamma 90
_cell_formula_units_Z 4
_cell_length_a 9.9197(8)
_cell_length_b 17.5835(16)
_cell_length_c 13.4091(12)
_cell_measurement_reflns_used 5218
_cell_measurement_temperature 149.70
_cell_measurement_theta_max 23.52
_cell_measurement_theta_min 2.50
_cell_volume 2173.0(3)
_computing_molecular_graphics 'Olex2 1.5 (Dolomanov et al., 2009)'
_computing_publication_material 'Olex2 1.5 (Dolomanov et al., 2009)'
_computing_structure_refinement 'XL  (Sheldrick, 2008)'
_diffrn_ambient_temperature 149.70
_diffrn_measured_fraction_theta_full 0.999
_diffrn_measured_fraction_theta_max 0.999
_diffrn_measurement_device_type 'Bruker APEX-II CCD'
_diffrn_measurement_method '\f and \w scans'
_diffrn_radiation_monochromator graphite
_diffrn_radiation_type MoK\a
_diffrn_radiation_wavelength 0.71073
_diffrn_reflns_av_R_equivalents 0.1242
_diffrn_reflns_av_unetI/netI 0.0865
_diffrn_reflns_Laue_measured_fraction_full 0.999
_diffrn_reflns_Laue_measured_fraction_max 0.999
_diffrn_reflns_limit_h_max 11
_diffrn_reflns_limit_h_min -11
_diffrn_reflns_limit_k_max 20
_diffrn_reflns_limit_k_min -20
_diffrn_reflns_limit_l_max 15
_diffrn_reflns_limit_l_min -14
_diffrn_reflns_number 38616
_diffrn_reflns_point_group_measured_fraction_full 0.999
_diffrn_reflns_point_group_measured_fraction_max 0.999
_diffrn_reflns_theta_full 24.998
_diffrn_reflns_theta_max 24.998
_diffrn_reflns_theta_min 2.003
_diffrn_source_current 30.0
_diffrn_source_power 1.5
_diffrn_source_voltage 50.0
_diffrn_standards_number 0
_exptl_absorpt_coefficient_mu 0.072
_exptl_absorpt_correction_type none
_exptl_crystal_density_diffrn 1.218
_exptl_crystal_description BLOCK
_exptl_crystal_F_000 840
_exptl_crystal_size_max 0.38
_exptl_crystal_size_mid 0.34
_exptl_crystal_size_min 0.33
_refine_diff_density_max 0.268
_refine_diff_density_min -0.227
_refine_diff_density_rms 0.062
_refine_ls_extinction_coef 0.0108(18)
_refine_ls_extinction_expression Fc^*^=kFc[1+0.001xFc^2^\l^3^/sin(2\q)]^-1/4^
_refine_ls_extinction_method 'SHELXL-2018/3 (Sheldrick 2018)'
_refine_ls_goodness_of_fit_ref 1.020
_refine_ls_hydrogen_treatment constr
_refine_ls_matrix_type full
_refine_ls_number_parameters 282
_refine_ls_number_reflns 3823
_refine_ls_number_restraints 0
_refine_ls_restrained_S_all 1.020
_refine_ls_R_factor_all 0.0789
_refine_ls_R_factor_gt 0.0532
_refine_ls_shift/su_max 0.001
_refine_ls_shift/su_mean 0.000
_refine_ls_structure_factor_coef Fsqd
_refine_ls_weighting_details 'w=1/[\s^2^(Fo^2^)+(0.0679P)^2^+0.3512P] where P=(Fo^2^+2Fc^2^)/3'
_refine_ls_weighting_scheme calc
_refine_ls_wR_factor_gt 0.1305
_refine_ls_wR_factor_ref 0.1515
_reflns_Friedel_coverage 0.000
_reflns_number_gt 2769
_reflns_number_total 3823
_reflns_threshold_expression 'I > 2\s(I)'
_cod_data_source_file d3cc02684a2.cif
_cod_data_source_block 1_CCDC2
_cod_database_code 7131957
_shelx_shelxl_version_number 2018/3
_shelx_space_group_comment
;
The symmetry employed for this shelxl refinement is uniquely defined
by the following loop, which should always be used as a source of
symmetry information in preference to the above space-group names.
They are only intended as comments.
;
_shelx_estimated_absorpt_t_max 0.977
_shelx_estimated_absorpt_t_min 0.973
_olex2_refinement_description
;
1. Fixed Uiso
 At 1.2 times of:
  All C(H) groups
 At 1.5 times of:
  All C(H,H,H) groups
2.a Aromatic/amide H refined with riding coordinates:
 C6(H6), C8(H8), C9(H9), C13(H13), C15(H15), C16(H16), C17(H17), C19(H19),
 C20(H20), C21(H21), C22(H22), C23(H23), C24(H24), C25(H25), C26(H26), C27(H27),
  C28(H28), C30(H30), C31(H31)
2.b Idealised Me refined as rotating group:
 C29(H29A,H29B,H29C)
;
_olex2_submission_special_instructions 'No special instructions were received'

loop_
_space_group_symop_operation_xyz
'x, y, z'
'-x+1/2, y+1/2, -z+1/2'
'-x, -y, -z'
'x-1/2, -y-1/2, z-1/2'

loop_
_atom_site_label
_atom_site_type_symbol
_atom_site_fract_x
_atom_site_fract_y
_atom_site_fract_z
_atom_site_U_iso_or_equiv
_atom_site_adp_type
_atom_site_occupancy
_atom_site_site_symmetry_order
_atom_site_calc_flag
_atom_site_refinement_flags_posn
_atom_site_refinement_flags_adp
_atom_site_refinement_flags_occupancy
_atom_site_disorder_assembly
_atom_site_disorder_group
O1 O 0.73818(16) 0.15692(8) 0.90545(12) 0.0319(4) Uani 1 1 d . . . . .
C2 C 0.6753(2) -0.15985(12) 0.89130(15) 0.0257(5) Uani 1 1 d . . . . .
C3 C 0.6617(2) -0.22718(12) 0.90221(16) 0.0246(5) Uani 1 1 d . . . . .
C4 C 0.7288(2) 0.07929(11) 0.89535(15) 0.0236(5) Uani 1 1 d . . . . .
C5 C 0.6744(2) -0.32509(11) 1.13905(16) 0.0237(5) Uani 1 1 d . . . . .
C6 C 0.6044(2) 0.04779(12) 0.90309(16) 0.0259(5) Uani 1 1 d . . . . .
H6 H 0.531650 0.079909 0.910478 0.031 Uiso 1 1 calc R U . . .
C7 C 0.9354(2) -0.37064(11) 0.98806(16) 0.0240(5) Uani 1 1 d . . . . .
C8 C 0.5868(2) -0.03010(12) 0.90004(16) 0.0259(5) Uani 1 1 d . . . . .
H8 H 0.502334 -0.051149 0.906788 0.031 Uiso 1 1 calc R U . . .
C9 C 0.7708(2) -0.34728(12) 1.23957(16) 0.0264(5) Uani 1 1 d . . . . .
H9 H 0.863257 -0.366926 1.247119 0.032 Uiso 1 1 calc R U . . .
C10 C 0.6910(2) -0.07871(11) 0.88718(15) 0.0230(5) Uani 1 1 d . . . . .
C11 C 0.8019(2) -0.34393(11) 0.99601(16) 0.0235(5) Uani 1 1 d . . . . .
C12 C 0.5405(2) -0.35630(11) 0.85060(15) 0.0215(5) Uani 1 1 d . . . . .
C13 C 0.8115(2) -0.04564(12) 0.87502(17) 0.0285(5) Uani 1 1 d . . . . .
H13 H 0.882018 -0.077399 0.863787 0.034 Uiso 1 1 calc R U . . .
C14 C 0.7155(2) -0.32822(11) 1.04590(16) 0.0238(5) Uani 1 1 d . . . . .
C15 C 0.3291(2) -0.44973(13) 0.70692(18) 0.0332(5) Uani 1 1 d . . . . .
H15 H 0.257927 -0.481490 0.657566 0.040 Uiso 1 1 calc R U . . .
C16 C 0.4321(2) -0.48004(13) 0.79810(18) 0.0342(6) Uani 1 1 d . . . . .
H16 H 0.431632 -0.533008 0.811923 0.041 Uiso 1 1 calc R U . . .
C17 C 0.5372(2) -0.29841(12) 1.12854(18) 0.0314(5) Uani 1 1 d . . . . .
H17 H 0.470152 -0.283248 1.060177 0.038 Uiso 1 1 calc R U . . .
C18 C 0.6574(2) -0.30768(11) 0.92750(16) 0.0230(5) Uani 1 1 d . . . . .
C19 C 0.5361(2) -0.43396(12) 0.86950(17) 0.0291(5) Uani 1 1 d . . . . .
H19 H 0.605639 -0.455562 0.932485 0.035 Uiso 1 1 calc R U . . .
C20 C 0.5966(3) -0.31446(13) 1.31761(19) 0.0358(6) Uani 1 1 d . . . . .
H20 H 0.570285 -0.310313 1.378702 0.043 Uiso 1 1 calc R U . . .
C21 C 0.9582(2) -0.36328(12) 0.89202(17) 0.0323(5) Uani 1 1 d . . . . .
H21 H 0.883667 -0.342781 0.830709 0.039 Uiso 1 1 calc R U . . .
C22 C 1.0446(2) -0.40230(12) 1.07677(17) 0.0291(5) Uani 1 1 d . . . . .
H22 H 1.029822 -0.408632 1.142350 0.035 Uiso 1 1 calc R U . . .
C23 C 0.8311(2) 0.03287(12) 0.87891(17) 0.0291(5) Uani 1 1 d . . . . .
H23 H 0.913996 0.054332 0.870328 0.035 Uiso 1 1 calc R U . . .
C24 C 0.4355(2) -0.32638(12) 0.75961(16) 0.0289(5) Uani 1 1 d . . . . .
H24 H 0.435141 -0.273383 0.745742 0.035 Uiso 1 1 calc R U . . .
C25 C 1.1738(2) -0.42440(13) 1.06947(19) 0.0359(6) Uani 1 1 d . . . . .
H25 H 1.247904 -0.445965 1.130085 0.043 Uiso 1 1 calc R U . . .
C26 C 1.1965(3) -0.41529(13) 0.97360(19) 0.0389(6) Uani 1 1 d . . . . .
H26 H 1.286606 -0.429588 0.969374 0.047 Uiso 1 1 calc R U . . .
C27 C 0.3306(2) -0.37266(13) 0.68828(18) 0.0340(5) Uani 1 1 d . . . . .
H27 H 0.259338 -0.351109 0.626118 0.041 Uiso 1 1 calc R U . . .
C28 C 0.7330(2) -0.34095(12) 1.32905(17) 0.0318(5) Uani 1 1 d . . . . .
H28 H 0.800414 -0.354753 1.397932 0.038 Uiso 1 1 calc R U . . .
C29 C 0.8621(3) 0.19304(13) 0.89586(19) 0.0384(6) Uani 1 1 d . . . . .
H29A H 0.859180 0.186839 0.822443 0.058 Uiso 1 1 calc R U . . .
H29B H 0.950828 0.169683 0.946364 0.058 Uiso 1 1 calc R U . . .
H29C H 0.861303 0.247318 0.912197 0.058 Uiso 1 1 calc R U . . .
C30 C 0.4988(3) -0.29405(14) 1.21762(19) 0.0403(6) Uani 1 1 d . . . . .
H30 H 0.404601 -0.276935 1.209928 0.048 Uiso 1 1 calc R U . . .
C31 C 1.0881(3) -0.38554(14) 0.88508(19) 0.0391(6) Uani 1 1 d . . . . .
H31 H 1.102618 -0.380287 0.819229 0.047 Uiso 1 1 calc R U . . .

loop_
_atom_site_aniso_label
_atom_site_aniso_U_11
_atom_site_aniso_U_22
_atom_site_aniso_U_33
_atom_site_aniso_U_23
_atom_site_aniso_U_13
_atom_site_aniso_U_12
O1 0.0390(9) 0.0196(8) 0.0394(9) -0.0006(6) 0.0171(8) -0.0046(6)
C2 0.0271(12) 0.0270(12) 0.0181(11) -0.0009(9) 0.0026(9) -0.0019(9)
C3 0.0242(11) 0.0247(12) 0.0217(11) 0.0001(9) 0.0048(9) -0.0006(9)
C4 0.0306(12) 0.0198(11) 0.0184(11) 0.0001(8) 0.0068(9) -0.0022(9)
C5 0.0276(12) 0.0180(11) 0.0239(11) 0.0007(8) 0.0076(9) -0.0032(8)
C6 0.0252(11) 0.0250(12) 0.0280(12) -0.0022(9) 0.0103(10) 0.0017(9)
C7 0.0238(11) 0.0179(11) 0.0269(12) -0.0002(9) 0.0054(9) -0.0030(8)
C8 0.0241(11) 0.0292(12) 0.0243(12) -0.0009(9) 0.0089(9) -0.0055(9)
C9 0.0253(12) 0.0253(12) 0.0254(12) 0.0017(9) 0.0057(10) -0.0032(9)
C10 0.0277(11) 0.0223(11) 0.0151(10) 0.0000(8) 0.0034(9) -0.0022(9)
C11 0.0230(11) 0.0199(11) 0.0227(11) 0.0027(9) 0.0028(9) -0.0026(8)
C12 0.0220(11) 0.0221(11) 0.0198(11) -0.0001(8) 0.0072(9) 0.0025(8)
C13 0.0279(12) 0.0261(12) 0.0328(13) -0.0021(9) 0.0129(10) 0.0025(9)
C14 0.0247(11) 0.0189(11) 0.0222(11) 0.0006(8) 0.0020(9) -0.0034(8)
C15 0.0241(12) 0.0333(13) 0.0348(14) -0.0067(10) 0.0024(10) -0.0060(10)
C16 0.0335(13) 0.0233(12) 0.0417(14) 0.0019(10) 0.0091(11) -0.0042(10)
C17 0.0311(13) 0.0311(13) 0.0272(12) 0.0011(10) 0.0053(10) 0.0056(9)
C18 0.0238(11) 0.0212(11) 0.0209(11) 0.0039(8) 0.0046(9) 0.0029(8)
C19 0.0273(12) 0.0251(12) 0.0286(12) 0.0049(9) 0.0032(10) 0.0006(9)
C20 0.0470(15) 0.0342(13) 0.0307(13) -0.0022(10) 0.0196(12) -0.0006(11)
C21 0.0325(13) 0.0348(13) 0.0263(12) 0.0055(10) 0.0070(10) 0.0025(10)
C22 0.0313(13) 0.0273(12) 0.0264(12) 0.0015(9) 0.0080(10) 0.0015(9)
C23 0.0289(12) 0.0291(12) 0.0328(13) -0.0005(10) 0.0156(10) -0.0059(9)
C24 0.0299(13) 0.0220(11) 0.0295(12) 0.0016(9) 0.0048(10) 0.0029(9)
C25 0.0284(13) 0.0379(14) 0.0354(14) 0.0059(10) 0.0047(11) 0.0092(10)
C26 0.0321(13) 0.0407(15) 0.0453(15) 0.0065(11) 0.0161(12) 0.0088(11)
C27 0.0255(12) 0.0360(13) 0.0295(13) 0.0013(10) -0.0025(10) 0.0033(10)
C28 0.0365(14) 0.0301(13) 0.0245(12) 0.0017(10) 0.0064(10) -0.0033(10)
C29 0.0447(15) 0.0304(13) 0.0399(14) -0.0010(11) 0.0153(12) -0.0137(11)
C30 0.0351(14) 0.0443(16) 0.0429(15) -0.0016(11) 0.0161(12) 0.0094(11)
C31 0.0425(15) 0.0448(15) 0.0357(14) 0.0062(11) 0.0210(12) 0.0043(11)

loop_
_atom_type_symbol
_atom_type_description
_atom_type_scat_dispersion_real
_atom_type_scat_dispersion_imag
_atom_type_scat_source
C C 0.0033 0.0016 'International Tables Vol C Tables 4.2.6.8 and 6.1.1.4'
H H 0.0000 0.0000 'International Tables Vol C Tables 4.2.6.8 and 6.1.1.4'
O O 0.0106 0.0060 'International Tables Vol C Tables 4.2.6.8 and 6.1.1.4'

loop_
_geom_angle_atom_site_label_1
_geom_angle_atom_site_label_2
_geom_angle_atom_site_label_3
_geom_angle
_geom_angle_site_symmetry_1
_geom_angle_site_symmetry_3
_geom_angle_publ_flag
C4 O1 C29 117.50(16) . . ?
C3 C2 C10 175.1(2) . . ?
C2 C3 C18 173.6(2) . . ?
O1 C4 C6 114.73(17) . . ?
O1 C4 C23 125.23(18) . . ?
C23 C4 C6 120.03(19) . . ?
C9 C5 C14 120.88(18) . . ?
C9 C5 C17 119.16(18) . . ?
C17 C5 C14 119.95(19) . . ?
C4 C6 H6 120.0 . . ?
C8 C6 C4 119.97(18) . . ?
C8 C6 H6 120.0 . . ?
C21 C7 C11 120.27(19) . . ?
C21 C7 C22 119.02(19) . . ?
C22 C7 C11 120.70(18) . . ?
C6 C8 H8 119.4 . . ?
C6 C8 C10 121.21(18) . . ?
C10 C8 H8 119.4 . . ?
C5 C9 H9 119.8 . . ?
C28 C9 C5 120.5(2) . . ?
C28 C9 H9 119.8 . . ?
C8 C10 C2 120.35(18) . . ?
C13 C10 C2 121.92(18) . . ?
C13 C10 C8 117.67(18) . . ?
C7 C11 C18 140.64(18) . . ?
C14 C11 C7 154.9(2) . . ?
C14 C11 C18 64.45(14) . . ?
C19 C12 C18 120.13(18) . . ?
C24 C12 C18 121.87(18) . . ?
C24 C12 C19 118.00(19) . . ?
C10 C13 H13 119.2 . . ?
C10 C13 C23 121.59(18) . . ?
C23 C13 H13 119.2 . . ?
C5 C14 C18 140.54(18) . . ?
C11 C14 C5 154.3(2) . . ?
C11 C14 C18 65.12(14) . . ?
C16 C15 H15 120.4 . . ?
C16 C15 C27 119.1(2) . . ?
C27 C15 H15 120.4 . . ?
C15 C16 H16 119.8 . . ?
C15 C16 C19 120.5(2) . . ?
C19 C16 H16 119.8 . . ?
C5 C17 H17 120.0 . . ?
C30 C17 C5 120.1(2) . . ?
C30 C17 H17 120.0 . . ?
C3 C18 C11 116.28(17) . . ?
C3 C18 C12 118.31(17) . . ?
C3 C18 C14 116.17(17) . . ?
C12 C18 C11 119.34(16) . . ?
C12 C18 C14 118.74(16) . . ?
C14 C18 C11 50.43(12) . . ?
C12 C19 H19 119.5 . . ?
C16 C19 C12 121.0(2) . . ?
C16 C19 H19 119.5 . . ?
C28 C20 H20 119.9 . . ?
C30 C20 H20 119.9 . . ?
C30 C20 C28 120.1(2) . . ?
C7 C21 H21 119.7 . . ?
C31 C21 C7 120.7(2) . . ?
C31 C21 H21 119.7 . . ?
C7 C22 H22 119.9 . . ?
C25 C22 C7 120.11(19) . . ?
C25 C22 H22 119.9 . . ?
C4 C23 C13 119.41(18) . . ?
C4 C23 H23 120.3 . . ?
C13 C23 H23 120.3 . . ?
C12 C24 H24 119.5 . . ?
C12 C24 C27 120.9(2) . . ?
C27 C24 H24 119.5 . . ?
C22 C25 H25 119.8 . . ?
C22 C25 C26 120.3(2) . . ?
C26 C25 H25 119.8 . . ?
C25 C26 H26 120.1 . . ?
C31 C26 C25 119.9(2) . . ?
C31 C26 H26 120.1 . . ?
C15 C27 C24 120.5(2) . . ?
C15 C27 H27 119.8 . . ?
C24 C27 H27 119.8 . . ?
C9 C28 H28 120.1 . . ?
C20 C28 C9 119.8(2) . . ?
C20 C28 H28 120.1 . . ?
O1 C29 H29A 109.5 . . ?
O1 C29 H29B 109.5 . . ?
O1 C29 H29C 109.5 . . ?
H29A C29 H29B 109.5 . . ?
H29A C29 H29C 109.5 . . ?
H29B C29 H29C 109.5 . . ?
C17 C30 H30 119.8 . . ?
C20 C30 C17 120.3(2) . . ?
C20 C30 H30 119.8 . . ?
C21 C31 H31 120.0 . . ?
C26 C31 C21 120.0(2) . . ?
C26 C31 H31 120.0 . . ?

loop_
_geom_bond_atom_site_label_1
_geom_bond_atom_site_label_2
_geom_bond_distance
_geom_bond_site_symmetry_2
_geom_bond_publ_flag
O1 C4 1.371(2) . ?
O1 C29 1.432(2) . ?
C2 C3 1.206(3) . ?
C2 C10 1.439(3) . ?
C3 C18 1.460(3) . ?
C4 C6 1.391(3) . ?
C4 C23 1.382(3) . ?
C5 C9 1.389(3) . ?
C5 C14 1.451(3) . ?
C5 C17 1.397(3) . ?
C6 H6 0.9500 . ?
C6 C8 1.379(3) . ?
C7 C11 1.445(3) . ?
C7 C21 1.393(3) . ?
C7 C22 1.395(3) . ?
C8 H8 0.9500 . ?
C8 C10 1.400(3) . ?
C9 H9 0.9500 . ?
C9 C28 1.388(3) . ?
C10 C13 1.392(3) . ?
C11 C14 1.297(3) . ?
C11 C18 1.527(3) . ?
C12 C18 1.501(3) . ?
C12 C19 1.393(3) . ?
C12 C24 1.382(3) . ?
C13 H13 0.9500 . ?
C13 C23 1.392(3) . ?
C14 C18 1.519(3) . ?
C15 H15 0.9500 . ?
C15 C16 1.378(3) . ?
C15 C27 1.379(3) . ?
C16 H16 0.9500 . ?
C16 C19 1.381(3) . ?
C17 H17 0.9500 . ?
C17 C30 1.384(3) . ?
C19 H19 0.9500 . ?
C20 H20 0.9500 . ?
C20 C28 1.385(3) . ?
C20 C30 1.380(3) . ?
C21 H21 0.9500 . ?
C21 C31 1.383(3) . ?
C22 H22 0.9500 . ?
C22 C25 1.377(3) . ?
C23 H23 0.9500 . ?
C24 H24 0.9500 . ?
C24 C27 1.387(3) . ?
C25 H25 0.9500 . ?
C25 C26 1.394(3) . ?
C26 H26 0.9500 . ?
C26 C31 1.376(3) . ?
C27 H27 0.9500 . ?
C28 H28 0.9500 . ?
C29 H29A 0.9800 . ?
C29 H29B 0.9800 . ?
C29 H29C 0.9800 . ?
C30 H30 0.9500 . ?
C31 H31 0.9500 . ?

loop_
_geom_torsion_atom_site_label_1
_geom_torsion_atom_site_label_2
_geom_torsion_atom_site_label_3
_geom_torsion_atom_site_label_4
_geom_torsion
_geom_torsion_site_symmetry_1
_geom_torsion_site_symmetry_2
_geom_torsion_site_symmetry_3
_geom_torsion_site_symmetry_4
_geom_torsion_publ_flag
O1 C4 C6 C8 -176.46(17) . . . . ?
O1 C4 C23 C13 177.02(19) . . . . ?
C2 C10 C13 C23 -175.27(19) . . . . ?
C4 C6 C8 C10 -1.2(3) . . . . ?
C5 C9 C28 C20 1.9(3) . . . . ?
C5 C14 C18 C3 76.2(3) . . . . ?
C5 C14 C18 C11 179.8(3) . . . . ?
C5 C14 C18 C12 -74.5(3) . . . . ?
C5 C17 C30 C20 1.4(3) . . . . ?
C6 C4 C23 C13 -2.9(3) . . . . ?
C6 C8 C10 C2 175.89(19) . . . . ?
C6 C8 C10 C13 -1.5(3) . . . . ?
C7 C11 C14 C5 -2.7(8) . . . . ?
C7 C11 C14 C18 176.9(5) . . . . ?
C7 C11 C18 C3 -74.6(3) . . . . ?
C7 C11 C18 C12 77.5(3) . . . . ?
C7 C11 C18 C14 -177.9(3) . . . . ?
C7 C21 C31 C26 0.0(4) . . . . ?
C7 C22 C25 C26 0.0(3) . . . . ?
C8 C10 C13 C23 2.1(3) . . . . ?
C9 C5 C14 C11 3.9(5) . . . . ?
C9 C5 C14 C18 -175.6(2) . . . . ?
C9 C5 C17 C30 0.2(3) . . . . ?
C10 C13 C23 C4 0.1(3) . . . . ?
C11 C7 C21 C31 177.1(2) . . . . ?
C11 C7 C22 C25 -177.08(19) . . . . ?
C11 C14 C18 C3 -103.53(19) . . . . ?
C11 C14 C18 C12 105.8(2) . . . . ?
C12 C24 C27 C15 0.1(3) . . . . ?
C14 C5 C9 C28 177.15(18) . . . . ?
C14 C5 C17 C30 -178.81(19) . . . . ?
C14 C11 C18 C3 103.30(19) . . . . ?
C14 C11 C18 C12 -104.5(2) . . . . ?
C15 C16 C19 C12 -0.8(3) . . . . ?
C16 C15 C27 C24 0.8(3) . . . . ?
C17 C5 C9 C28 -1.9(3) . . . . ?
C17 C5 C14 C11 -177.1(4) . . . . ?
C17 C5 C14 C18 3.4(4) . . . . ?
C18 C11 C14 C5 -179.7(5) . . . . ?
C18 C12 C19 C16 -178.06(19) . . . . ?
C18 C12 C24 C27 178.43(18) . . . . ?
C19 C12 C18 C3 177.41(17) . . . . ?
C19 C12 C18 C11 25.8(3) . . . . ?
C19 C12 C18 C14 -32.5(3) . . . . ?
C19 C12 C24 C27 -1.3(3) . . . . ?
C21 C7 C11 C14 -173.4(4) . . . . ?
C21 C7 C11 C18 2.2(4) . . . . ?
C21 C7 C22 C25 1.3(3) . . . . ?
C22 C7 C11 C14 5.0(5) . . . . ?
C22 C7 C11 C18 -179.4(2) . . . . ?
C22 C7 C21 C31 -1.3(3) . . . . ?
C22 C25 C26 C31 -1.4(4) . . . . ?
C23 C4 C6 C8 3.4(3) . . . . ?
C24 C12 C18 C3 -2.3(3) . . . . ?
C24 C12 C18 C11 -153.88(18) . . . . ?
C24 C12 C18 C14 147.81(19) . . . . ?
C24 C12 C19 C16 1.6(3) . . . . ?
C25 C26 C31 C21 1.3(4) . . . . ?
C27 C15 C16 C19 -0.4(3) . . . . ?
C28 C20 C30 C17 -1.3(4) . . . . ?
C29 O1 C4 C6 -178.65(18) . . . . ?
C29 O1 C4 C23 1.5(3) . . . . ?
C30 C20 C28 C9 -0.3(3) . . . . ?
